data_7016911
loop_
_publ_author_name
'Khan, Muhammad S.'
'Al-Suti, Mohammed K'
'Shah, Hakkikulla H.'
'Al-Humaimi, Said'
'Al-Battashi, Fathiya R'
'Bjernemose, Jens K.'
'Male, Louise'
'Raithby, Paul R.'
'Zhang, Ning'
'K\"ohler, Anna'
'Warren, John E.'

_publ_section_title
;
 Synthesis and characterization of platinum(ii) di-ynes and poly-ynes
 incorporating ethylenedioxythiophene (EDOT) spacers in the backbone.
;
_journal_issue 39
_journal_name_full 'Dalton transactions (Cambridge, England : 2003)'
_journal_page_first 10174
_journal_page_last 10183
_journal_paper_doi 10.1039/c1dt11010a
_journal_volume 40
_journal_year 2011
_chemical_formula_moiety 'C52 H78 O4 P4 Pt2 S2'
_chemical_formula_sum 'C52 H78 O4 P4 Pt2 S2'
_chemical_formula_weight 1345.32
_chemical_name_systematic
;
?
;
_space_group_IT_number 15
_symmetry_cell_setting monoclinic
_symmetry_space_group_name_Hall '-C 2yc'
_symmetry_space_group_name_H-M 'C 1 2/c 1'
_atom_sites_solution_hydrogens geom
_atom_sites_solution_primary direct
_atom_sites_solution_secondary difmap
_audit_conform_dict_location ftp://ftp.iucr.org/pub/cif_core.dic
_audit_conform_dict_name cif_core.dic
_audit_conform_dict_version 2.3
_audit_creation_date 2011-04-27T20:17:46-00:00
_audit_creation_method 'WinGX routine CIF_UPDATE'
_cell_angle_alpha 90
_cell_angle_beta 101.078(1)
_cell_angle_gamma 90
_cell_formula_units_Z 4
_cell_length_a 42.980(4)
_cell_length_b 13.4875(13)
_cell_length_c 9.8161(9)
_cell_measurement_reflns_used 8618
_cell_measurement_temperature 150(2)
_cell_measurement_theta_max 28.9
_cell_measurement_theta_min 2.64
_cell_measurement_wavelength 0.6775
_cell_volume 5584.3(9)
_computing_cell_refinement 'SAINT (Bruker, 2003)'
_computing_data_collection 'APEX2 (Bruker, 2003)'
_computing_data_reduction 'SAINT (Bruker, 2003)'
_computing_molecular_graphics 'WinGX (Farrugia, 2005)'
_computing_publication_material 'SHELXL-97 (Sheldrick, 1997)'
_computing_structure_refinement 'SHELXL-97 (Sheldrick, 1997)'
_computing_structure_solution 'DIRDIF (Buerskens, 1999)'
_diffrn_ambient_temperature 150(2)
_diffrn_detector APEXII
_diffrn_measured_fraction_theta_full 0.984
_diffrn_measured_fraction_theta_max 0.984
_diffrn_measurement_device 'Burker APEX II Diffractometer'
_diffrn_measurement_device_type 'Bruker APEXII'
_diffrn_measurement_method 'omega scans'
_diffrn_radiation_monochromator 'silicon 111'
_diffrn_radiation_type synchrotron
_diffrn_radiation_wavelength 0.6775
_diffrn_reflns_av_R_equivalents 0.0978
_diffrn_reflns_av_unetI/netI 0.0607
_diffrn_reflns_limit_h_max 61
_diffrn_reflns_limit_h_min -61
_diffrn_reflns_limit_k_max 19
_diffrn_reflns_limit_k_min -19
_diffrn_reflns_limit_l_max 14
_diffrn_reflns_limit_l_min -13
_diffrn_reflns_number 31903
_diffrn_reflns_reduction_process "'Bruker APEX2 software'"
_diffrn_reflns_theta_full 28.95
_diffrn_reflns_theta_max 28.95
_diffrn_reflns_theta_min 1.51
_diffrn_source synchrotron
_diffrn_standards_decay_% 0
_diffrn_standards_interval_count 0
_diffrn_standards_interval_time 0
_diffrn_standards_number 0
_exptl_absorpt_coefficient_mu 4.446
_exptl_absorpt_correction_T_max 0.8083
_exptl_absorpt_correction_T_min 0.4701
_exptl_absorpt_correction_type multi-scan
_exptl_absorpt_process_details 'SADABS v2.1 (Bruker, 2003)'
_exptl_crystal_colour 'Pale yellow'
_exptl_crystal_density_diffrn 1.6
_exptl_crystal_density_method 'not measured'
_exptl_crystal_description Needle
_exptl_crystal_F_000 2680
_exptl_crystal_size_max 0.2
_exptl_crystal_size_mid 0.2
_exptl_crystal_size_min 0.05
_refine_diff_density_max 1.267
_refine_diff_density_min -1.367
_refine_diff_density_rms 0.137
_refine_ls_extinction_method none
_refine_ls_goodness_of_fit_ref 0.976
_refine_ls_hydrogen_treatment constr
_refine_ls_matrix_type full
_refine_ls_number_parameters 313
_refine_ls_number_reflns 8384
_refine_ls_number_restraints 0
_refine_ls_restrained_S_all 0.983
_refine_ls_R_factor_all 0.0325
_refine_ls_R_factor_gt 0.0283
_refine_ls_shift/su_max 0.001
_refine_ls_shift/su_mean 0
_refine_ls_structure_factor_coef Fsqd
_refine_ls_weighting_details 'calc w=1/[\s^2^(Fo^2^)+(0.0336P)^2^+0.0000P] where P=(Fo^2^+2Fc^2^)/3'
_refine_ls_weighting_scheme calc
_refine_ls_wR_factor_gt 0.0722
_refine_ls_wR_factor_ref 0.0738
_reflns_number_gt 7251
_reflns_number_total 8384
_reflns_threshold_expression >2sigma(I)
_cod_data_source_file c1dt11010a.txt
_cod_data_source_block bath99
_cod_original_sg_symbol_H-M C2/c
_cod_database_code 7016911

loop_
_symmetry_equiv_pos_as_xyz
'x, y, z'
'-x, y, -z+1/2'
'x+1/2, y+1/2, z'
'-x+1/2, y+1/2, -z+1/2'
'-x, -y, -z'
'x, -y, z-1/2'
'-x+1/2, -y+1/2, -z'
'x+1/2, -y+1/2, z-1/2'

loop_
_atom_site_label
_atom_site_type_symbol
_atom_site_fract_x
_atom_site_fract_y
_atom_site_fract_z
_atom_site_U_iso_or_equiv
_atom_site_adp_type
_atom_site_occupancy
_atom_site_symmetry_multiplicity
_atom_site_calc_flag
_atom_site_refinement_flags
_atom_site_disorder_assembly
_atom_site_disorder_group
C1 C 0.15158(7) 0.2546(2) 1.0091(3) 0.0220(5) Uani 1 1 d . . .
C2 C 0.17103(7) 0.27189(19) 1.1109(3) 0.0222(5) Uani 1 1 d . . .
C3 C 0.19396(6) 0.2889(2) 1.2333(3) 0.0207(5) Uani 1 1 d . . .
C4 C 0.19984(6) 0.37289(19) 1.3128(3) 0.0194(5) Uani 1 1 d . A .
C5 C 0.22425(6) 0.3610(2) 1.4313(3) 0.0200(5) Uani 1 1 d . A .
C6 C 0.23738(6) 0.26806(18) 1.4462(3) 0.0186(5) Uani 1 1 d . . .
C7 C 0.18834(13) 0.5299(3) 1.3971(5) 0.0296(14) Uani 0.713(12) 1 d P A 1
H7A H 0.1755 0.5101 1.4664 0.035 Uiso 0.713(12) 1 calc PR A 1
H7B H 0.1814 0.5968 1.3626 0.035 Uiso 0.713(12) 1 calc PR A 1
C8 C 0.22292(16) 0.5322(4) 1.4642(7) 0.0315(13) Uani 0.713(12) 1 d P A 1
H8A H 0.2355 0.5519 1.3943 0.038 Uiso 0.713(12) 1 calc PR A 1
H8B H 0.2263 0.5826 1.5389 0.038 Uiso 0.713(12) 1 calc PR A 1
C7' C 0.2020(3) 0.5431(6) 1.3476(12) 0.021(3) Uani 0.287(12) 1 d P A 2
H7'1 H 0.189 0.6043 1.3368 0.025 Uiso 0.287(12) 1 calc PR A 2
H7'2 H 0.2206 0.5538 1.3035 0.025 Uiso 0.287(12) 1 calc PR A 2
C8' C 0.2129(4) 0.5186(10) 1.5022(15) 0.026(3) Uani 0.287(12) 1 d P A 2
H8'1 H 0.2236 0.5773 1.5509 0.031 Uiso 0.287(12) 1 calc PR A 2
H8'2 H 0.1942 0.5031 1.5433 0.031 Uiso 0.287(12) 1 calc PR A 2
C9 C 0.07872(6) 0.2014(2) 0.6805(3) 0.0260(6) Uani 1 1 d . . .
C10 C 0.07026(8) 0.2661(3) 0.5672(4) 0.0376(8) Uani 1 1 d . . .
H10 H 0.0821 0.3251 0.5632 0.045 Uiso 1 1 calc R . .
C11 C 0.04469(10) 0.2447(4) 0.4607(4) 0.0539(11) Uani 1 1 d . . .
H11 H 0.0395 0.2892 0.3847 0.065 Uiso 1 1 calc R . .
C12 C 0.02669(9) 0.1604(4) 0.4633(5) 0.0646(14) Uani 1 1 d . . .
H12 H 0.0092 0.1468 0.3904 0.078 Uiso 1 1 calc R . .
C13 C 0.03446(9) 0.0966(4) 0.5729(5) 0.0613(12) Uani 1 1 d . . .
H13 H 0.0223 0.0381 0.5762 0.074 Uiso 1 1 calc R . .
C14 C 0.06015(8) 0.1166(3) 0.6802(4) 0.0424(8) Uani 1 1 d . . .
H14 H 0.0651 0.0711 0.7552 0.051 Uiso 1 1 calc R . .
C15 C 0.04220(7) 0.3288(3) 0.8790(4) 0.0391(8) Uani 1 1 d . . .
H15A H 0.0412 0.3539 0.7835 0.047 Uiso 1 1 calc R . .
H15B H 0.0323 0.2622 0.8715 0.047 Uiso 1 1 calc R . .
C16 C 0.02252(8) 0.3969(3) 0.9525(5) 0.0540(11) Uani 1 1 d . . .
H16A H 0.0221 0.3707 1.0452 0.081 Uiso 1 1 calc R . .
H16B H 0.0008 0.4006 0.8987 0.081 Uiso 1 1 calc R . .
H16C H 0.0319 0.4633 0.9608 0.081 Uiso 1 1 calc R . .
C17 C 0.09795(7) 0.4430(2) 0.9933(3) 0.0268(6) Uani 1 1 d . . .
H17A H 0.0842 0.4782 1.0475 0.032 Uiso 1 1 calc R . .
H17B H 0.1198 0.4423 1.0489 0.032 Uiso 1 1 calc R . .
C18 C 0.09777(9) 0.4986(3) 0.8571(4) 0.0389(7) Uani 1 1 d . . .
H18A H 0.1127 0.4669 0.8067 0.058 Uiso 1 1 calc R . .
H18B H 0.1041 0.5676 0.8774 0.058 Uiso 1 1 calc R . .
H18C H 0.0764 0.4968 0.8001 0.058 Uiso 1 1 calc R . .
C19 C 0.08306(8) 0.2663(2) 1.1344(4) 0.0310(7) Uani 1 1 d . . .
H19A H 0.1049 0.2642 1.1893 0.037 Uiso 1 1 calc R . .
H19B H 0.0704 0.3112 1.1823 0.037 Uiso 1 1 calc R . .
C20 C 0.06869(9) 0.1620(3) 1.1274(5) 0.0469(9) Uani 1 1 d . . .
H20A H 0.0465 0.1648 1.0798 0.07 Uiso 1 1 calc R . .
H20B H 0.0699 0.1365 1.2217 0.07 Uiso 1 1 calc R . .
H20C H 0.0805 0.118 1.0763 0.07 Uiso 1 1 calc R . .
C21 C 0.14870(7) 0.2176(2) 0.5516(3) 0.0254(6) Uani 1 1 d . . .
H21A H 0.1644 0.1858 0.5039 0.03 Uiso 1 1 calc R . .
H21B H 0.1275 0.2102 0.4915 0.03 Uiso 1 1 calc R . .
C22 C 0.15643(8) 0.3276(2) 0.5695(4) 0.0364(7) Uani 1 1 d . . .
H22A H 0.1412 0.3596 0.6179 0.055 Uiso 1 1 calc R . .
H22B H 0.1552 0.3583 0.4781 0.055 Uiso 1 1 calc R . .
H22C H 0.1779 0.3357 0.624 0.055 Uiso 1 1 calc R . .
C23 C 0.13804(7) 0.0269(2) 0.6604(3) 0.0259(6) Uani 1 1 d . . .
H23A H 0.1162 0.0263 0.6051 0.031 Uiso 1 1 calc R . .
H23B H 0.1525 0.0029 0.6 0.031 Uiso 1 1 calc R . .
C24 C 0.13988(8) -0.0431(2) 0.7832(3) 0.0353(7) Uani 1 1 d . . .
H24A H 0.1609 -0.0385 0.8426 0.053 Uiso 1 1 calc R . .
H24B H 0.1361 -0.1113 0.7494 0.053 Uiso 1 1 calc R . .
H24C H 0.1237 -0.0247 0.8368 0.053 Uiso 1 1 calc R . .
C25 C 0.19079(7) 0.1455(3) 0.7980(3) 0.0323(7) Uani 1 1 d . . .
H25A H 0.1992 0.2137 0.8143 0.039 Uiso 1 1 calc R . .
H25B H 0.1923 0.1134 0.8897 0.039 Uiso 1 1 calc R . .
C26 C 0.21174(7) 0.0884(3) 0.7156(4) 0.0379(8) Uani 1 1 d . . .
H26A H 0.2337 0.0882 0.7672 0.057 Uiso 1 1 calc R . .
H26B H 0.2109 0.1204 0.6253 0.057 Uiso 1 1 calc R . .
H26C H 0.2041 0.02 0.7015 0.057 Uiso 1 1 calc R . .
O1 O 0.18321(5) 0.45960(15) 1.2819(2) 0.0265(4) Uani 1 1 d . . .
O2 O 0.23402(5) 0.43720(15) 1.5222(2) 0.0276(4) Uani 1 1 d . . .
P1 P 0.083927(16) 0.31542(6) 0.96151(7) 0.02276(14) Uani 1 1 d . . .
P2 P 0.148818(16) 0.15340(5) 0.71485(7) 0.02025(13) Uani 1 1 d . . .
S1 S 0.219456(15) 0.19394(5) 1.30780(7) 0.02164(13) Uani 1 1 d . . .
Pt1 Pt 0.116162(2) 0.229165(7) 0.842724(9) 0.01790(4) Uani 1 1 d . . .

loop_
_atom_site_aniso_label
_atom_site_aniso_U_11
_atom_site_aniso_U_22
_atom_site_aniso_U_33
_atom_site_aniso_U_23
_atom_site_aniso_U_13
_atom_site_aniso_U_12
C1 0.0227(13) 0.0221(12) 0.0195(12) 0.0025(10) -0.0004(10) 0.0013(10)
C2 0.0249(13) 0.0191(12) 0.0226(13) 0.0003(10) 0.0048(10) 0.0013(10)
C3 0.0200(12) 0.0200(12) 0.0214(13) 0.0000(10) 0.0021(10) 0.0013(9)
C4 0.0184(11) 0.0174(11) 0.0213(12) -0.0002(9) 0.0010(9) 0.0002(9)
C5 0.0170(11) 0.0226(12) 0.0194(11) -0.0024(10) 0.0008(9) 0.0010(10)
C6 0.0172(11) 0.0207(13) 0.0161(11) -0.0039(9) -0.0017(9) -0.0020(9)
C7 0.035(3) 0.0208(19) 0.031(2) -0.0052(17) 0.001(2) 0.0079(18)
C8 0.039(3) 0.016(2) 0.034(3) -0.004(2) -0.006(2) 0.001(2)
C7' 0.019(5) 0.011(4) 0.031(6) 0.001(4) 0.000(4) 0.000(3)
C8' 0.037(7) 0.017(5) 0.025(6) 0.001(4) 0.009(5) 0.002(5)
C9 0.0182(12) 0.0323(14) 0.0249(14) -0.0115(12) -0.0024(10) 0.0012(11)
C10 0.0257(15) 0.062(2) 0.0247(15) 0.0008(15) 0.0025(12) 0.0065(14)
C11 0.0301(18) 0.104(3) 0.0239(17) 0.001(2) -0.0049(14) 0.016(2)
C12 0.0257(17) 0.116(4) 0.044(2) -0.028(3) -0.0116(15) -0.004(2)
C13 0.037(2) 0.065(3) 0.075(3) -0.030(3) -0.0074(19) -0.016(2)
C14 0.0287(16) 0.0402(19) 0.053(2) -0.0121(17) -0.0067(14) -0.0055(14)
C15 0.0255(14) 0.047(2) 0.0425(19) -0.0158(16) 0.0024(13) 0.0069(14)
C16 0.0277(17) 0.068(3) 0.067(3) -0.024(2) 0.0110(17) 0.0122(17)
C17 0.0321(14) 0.0233(13) 0.0245(13) -0.0007(11) 0.0046(11) 0.0035(11)
C18 0.055(2) 0.0298(16) 0.0317(17) 0.0040(13) 0.0075(15) 0.0053(15)
C19 0.0379(17) 0.0279(15) 0.0310(16) -0.0001(12) 0.0159(13) 0.0009(12)
C20 0.0428(19) 0.0327(18) 0.070(3) 0.0068(18) 0.0223(19) -0.0021(15)
C21 0.0288(14) 0.0270(14) 0.0216(13) 0.0016(10) 0.0078(11) 0.0014(11)
C22 0.0447(18) 0.0268(15) 0.0421(19) 0.0049(14) 0.0194(15) -0.0009(13)
C23 0.0381(15) 0.0230(13) 0.0175(12) -0.0013(11) 0.0078(11) 0.0016(12)
C24 0.0497(19) 0.0243(14) 0.0323(16) 0.0071(13) 0.0086(14) 0.0056(13)
C25 0.0223(13) 0.0444(18) 0.0290(15) -0.0005(13) 0.0015(11) 0.0057(13)
C26 0.0259(14) 0.049(2) 0.0414(18) 0.0120(16) 0.0132(13) 0.0127(14)
O1 0.0288(10) 0.0213(10) 0.0252(10) -0.0005(8) -0.0054(8) 0.0062(8)
O2 0.0315(10) 0.0198(9) 0.0261(10) -0.0072(8) -0.0079(8) 0.0041(8)
P1 0.0221(3) 0.0236(3) 0.0223(3) -0.0046(3) 0.0036(2) 0.0029(3)
P2 0.0207(3) 0.0212(3) 0.0182(3) -0.0020(3) 0.0023(2) 0.0030(3)
S1 0.0223(3) 0.0195(3) 0.0204(3) -0.0031(3) -0.0027(2) 0.0019(2)
Pt1 0.01711(6) 0.01939(6) 0.01610(6) -0.00316(3) 0.00049(4) 0.00072(3)

loop_
_atom_type_symbol
_atom_type_description
_atom_type_scat_dispersion_real
_atom_type_scat_dispersion_imag
_atom_type_scat_source
C C 0.0027 0.0015 'International Tables Vol C Tables 4.2.6.8 and 6.1.1.4'
H H 0 0 'International Tables Vol C Tables 4.2.6.8 and 6.1.1.4'
O O 0.0097 0.0055 'International Tables Vol C Tables 4.2.6.8 and 6.1.1.4'
P P 0.0946 0.0859 'International Tables Vol C Tables 4.2.6.8 and 6.1.1.4'
S S 0.1156 0.1126 'International Tables Vol C Tables 4.2.6.8 and 6.1.1.4'
Pt Pt -1.275 7.788 'International Tables Vol C Tables 4.2.6.8 and 6.1.1.4'

loop_
_geom_angle_atom_site_label_1
_geom_angle_atom_site_label_2
_geom_angle_atom_site_label_3
_geom_angle
_geom_angle_site_symmetry_1
_geom_angle_site_symmetry_3
C2 C1 Pt1 176.0(3) . .
C1 C2 C3 177.9(3) . .
C4 C3 C2 129.6(3) . .
C4 C3 S1 109.5(2) . .
C2 C3 S1 120.8(2) . .
C3 C4 O1 123.1(2) . .
C3 C4 C5 113.6(2) . .
O1 C4 C5 123.3(2) . .
C6 C5 O2 123.2(2) . .
C6 C5 C4 114.5(2) . .
O2 C5 C4 122.3(2) . .
C5 C6 C6 128.4(3) . 7_558
C5 C6 S1 109.30(19) . .
C6 C6 S1 122.3(3) 7_558 .
O1 C7 C8 110.0(5) . .
O1 C7 H7A 109.7 . .
C8 C7 H7A 109.7 . .
O1 C7 H7B 109.7 . .
C8 C7 H7B 109.7 . .
H7A C7 H7B 108.2 . .
O2 C8 C7 112.2(5) . .
O2 C8 H8A 109.2 . .
C7 C8 H8A 109.2 . .
O2 C8 H8B 109.2 . .
C7 C8 H8B 109.2 . .
H8A C8 H8B 107.9 . .
O1 C7' C8' 107.9(10) . .
O1 C7' H7'1 110.1 . .
C8' C7' H7'1 110.1 . .
O1 C7' H7'2 110.1 . .
C8' C7' H7'2 110.1 . .
H7'1 C7' H7'2 108.4 . .
O2 C8' C7' 111.7(10) . .
O2 C8' H8'1 109.3 . .
C7' C8' H8'1 109.3 . .
O2 C8' H8'2 109.3 . .
C7' C8' H8'2 109.3 . .
H8'1 C8' H8'2 107.9 . .
C14 C9 C10 116.6(3) . .
C14 C9 Pt1 120.7(2) . .
C10 C9 Pt1 122.8(3) . .
C11 C10 C9 120.8(4) . .
C11 C10 H10 119.6 . .
C9 C10 H10 119.6 . .
C12 C11 C10 121.4(4) . .
C12 C11 H11 119.3 . .
C10 C11 H11 119.3 . .
C13 C12 C11 118.7(3) . .
C13 C12 H12 120.6 . .
C11 C12 H12 120.6 . .
C12 C13 C14 120.6(4) . .
C12 C13 H13 119.7 . .
C14 C13 H13 119.7 . .
C9 C14 C13 121.9(4) . .
C9 C14 H14 119 . .
C13 C14 H14 119 . .
C16 C15 P1 115.9(3) . .
C16 C15 H15A 108.3 . .
P1 C15 H15A 108.3 . .
C16 C15 H15B 108.3 . .
P1 C15 H15B 108.3 . .
H15A C15 H15B 107.4 . .
C15 C16 H16A 109.5 . .
C15 C16 H16B 109.5 . .
H16A C16 H16B 109.5 . .
C15 C16 H16C 109.5 . .
H16A C16 H16C 109.5 . .
H16B C16 H16C 109.5 . .
C18 C17 P1 111.4(2) . .
C18 C17 H17A 109.3 . .
P1 C17 H17A 109.3 . .
C18 C17 H17B 109.3 . .
P1 C17 H17B 109.3 . .
H17A C17 H17B 108 . .
C17 C18 H18A 109.5 . .
C17 C18 H18B 109.5 . .
H18A C18 H18B 109.5 . .
C17 C18 H18C 109.5 . .
H18A C18 H18C 109.5 . .
H18B C18 H18C 109.5 . .
C20 C19 P1 111.8(3) . .
C20 C19 H19A 109.3 . .
P1 C19 H19A 109.3 . .
C20 C19 H19B 109.3 . .
P1 C19 H19B 109.3 . .
H19A C19 H19B 107.9 . .
C19 C20 H20A 109.5 . .
C19 C20 H20B 109.5 . .
H20A C20 H20B 109.5 . .
C19 C20 H20C 109.5 . .
H20A C20 H20C 109.5 . .
H20B C20 H20C 109.5 . .
C22 C21 P2 113.5(2) . .
C22 C21 H21A 108.9 . .
P2 C21 H21A 108.9 . .
C22 C21 H21B 108.9 . .
P2 C21 H21B 108.9 . .
H21A C21 H21B 107.7 . .
C21 C22 H22A 109.5 . .
C21 C22 H22B 109.5 . .
H22A C22 H22B 109.5 . .
C21 C22 H22C 109.5 . .
H22A C22 H22C 109.5 . .
H22B C22 H22C 109.5 . .
C24 C23 P2 112.1(2) . .
C24 C23 H23A 109.2 . .
P2 C23 H23A 109.2 . .
C24 C23 H23B 109.2 . .
P2 C23 H23B 109.2 . .
H23A C23 H23B 107.9 . .
C23 C24 H24A 109.5 . .
C23 C24 H24B 109.5 . .
H24A C24 H24B 109.5 . .
C23 C24 H24C 109.5 . .
H24A C24 H24C 109.5 . .
H24B C24 H24C 109.5 . .
C26 C25 P2 115.0(2) . .
C26 C25 H25A 108.5 . .
P2 C25 H25A 108.5 . .
C26 C25 H25B 108.5 . .
P2 C25 H25B 108.5 . .
H25A C25 H25B 107.5 . .
C25 C26 H26A 109.5 . .
C25 C26 H26B 109.5 . .
H26A C26 H26B 109.5 . .
C25 C26 H26C 109.5 . .
H26A C26 H26C 109.5 . .
H26B C26 H26C 109.5 . .
C4 O1 C7 112.8(2) . .
C4 O1 C7' 109.8(4) . .
C7 O1 C7' 33.8(4) . .
C5 O2 C8' 112.6(6) . .
C5 O2 C8 111.8(3) . .
C8' O2 C8 26.1(5) . .
C19 P1 C15 104.68(17) . .
C19 P1 C17 104.31(14) . .
C15 P1 C17 104.23(15) . .
C19 P1 Pt1 114.22(11) . .
C15 P1 Pt1 117.51(11) . .
C17 P1 Pt1 110.64(10) . .
C21 P2 C23 103.29(13) . .
C21 P2 C25 104.80(15) . .
C23 P2 C25 104.44(15) . .
C21 P2 Pt1 111.76(10) . .
C23 P2 Pt1 115.47(10) . .
C25 P2 Pt1 115.77(11) . .
C6 S1 C3 93.05(13) . .
C1 Pt1 C9 177.13(11) . .
C1 Pt1 P1 86.46(9) . .
C9 Pt1 P1 91.52(8) . .
C1 Pt1 P2 94.14(9) . .
C9 Pt1 P2 88.02(8) . .
P1 Pt1 P2 175.75(3) . .

loop_
_geom_bond_atom_site_label_1
_geom_bond_atom_site_label_2
_geom_bond_distance
_geom_bond_site_symmetry_2
C1 C2 1.195(4) .
C1 Pt1 2.037(3) .
C2 C3 1.419(4) .
C3 C4 1.371(4) .
C3 S1 1.752(3) .
C4 O1 1.374(3) .
C4 C5 1.418(4) .
C5 C6 1.371(4) .
C5 O2 1.373(3) .
C6 C6 1.446(5) 7_558
C6 S1 1.742(3) .
C7 O1 1.459(5) .
C7 C8 1.506(9) .
C7 H7A 0.99 .
C7 H7B 0.99 .
C8 O2 1.445(6) .
C8 H8A 0.99 .
C8 H8B 0.99 .
C7' O1 1.461(9) .
C7' C8' 1.536(19) .
C7' H7'1 0.99 .
C7' H7'2 0.99 .
C8' O2 1.413(13) .
C8' H8'1 0.99 .
C8' H8'2 0.99 .
C9 C14 1.394(5) .
C9 C10 1.405(5) .
C9 Pt1 2.069(3) .
C10 C11 1.394(5) .
C10 H10 0.95 .
C11 C12 1.378(7) .
C11 H11 0.95 .
C12 C13 1.368(7) .
C12 H12 0.95 .
C13 C14 1.398(5) .
C13 H13 0.95 .
C14 H14 0.95 .
C15 C16 1.521(5) .
C15 P1 1.829(3) .
C15 H15A 0.99 .
C15 H15B 0.99 .
C16 H16A 0.98 .
C16 H16B 0.98 .
C16 H16C 0.98 .
C17 C18 1.532(4) .
C17 P1 1.830(3) .
C17 H17A 0.99 .
C17 H17B 0.99 .
C18 H18A 0.98 .
C18 H18B 0.98 .
C18 H18C 0.98 .
C19 C20 1.533(5) .
C19 P1 1.828(3) .
C19 H19A 0.99 .
C19 H19B 0.99 .
C20 H20A 0.98 .
C20 H20B 0.98 .
C20 H20C 0.98 .
C21 C22 1.522(4) .
C21 P2 1.820(3) .
C21 H21A 0.99 .
C21 H21B 0.99 .
C22 H22A 0.98 .
C22 H22B 0.98 .
C22 H22C 0.98 .
C23 C24 1.522(4) .
C23 P2 1.821(3) .
C23 H23A 0.99 .
C23 H23B 0.99 .
C24 H24A 0.98 .
C24 H24B 0.98 .
C24 H24C 0.98 .
C25 C26 1.529(4) .
C25 P2 1.834(3) .
C25 H25A 0.99 .
C25 H25B 0.99 .
C26 H26A 0.98 .
C26 H26B 0.98 .
C26 H26C 0.98 .
P1 Pt1 2.2920(7) .
P2 Pt1 2.2950(7) .

loop_
_geom_torsion_atom_site_label_1
_geom_torsion_atom_site_label_2
_geom_torsion_atom_site_label_3
_geom_torsion_atom_site_label_4
_geom_torsion
_geom_torsion_site_symmetry_1
_geom_torsion_site_symmetry_4
Pt1 C1 C2 C3 93(10) . .
C1 C2 C3 C4 -142(9) . .
C1 C2 C3 S1 36(9) . .
C2 C3 C4 O1 -0.7(5) . .
S1 C3 C4 O1 -179.0(2) . .
C2 C3 C4 C5 178.1(3) . .
S1 C3 C4 C5 -0.2(3) . .
C3 C4 C5 C6 -0.6(4) . .
O1 C4 C5 C6 178.2(2) . .
C3 C4 C5 O2 178.7(2) . .
O1 C4 C5 O2 -2.6(4) . .
O2 C5 C6 C6 0.3(5) . 7_558
C4 C5 C6 C6 179.5(3) . 7_558
O2 C5 C6 S1 -178.2(2) . .
C4 C5 C6 S1 1.1(3) . .
O1 C7 C8 O2 -61.9(8) . .
O1 C7' C8' O2 65.5(15) . .
C14 C9 C10 C11 -0.5(5) . .
Pt1 C9 C10 C11 -179.5(3) . .
C9 C10 C11 C12 0.7(6) . .
C10 C11 C12 C13 -0.4(7) . .
C11 C12 C13 C14 0.0(7) . .
C10 C9 C14 C13 0.1(5) . .
Pt1 C9 C14 C13 179.2(3) . .
C12 C13 C14 C9 0.1(6) . .
C3 C4 O1 C7 166.2(4) . .
C5 C4 O1 C7 -12.5(4) . .
C3 C4 O1 C7' -157.6(6) . .
C5 C4 O1 C7' 23.8(7) . .
C8 C7 O1 C4 42.4(6) . .
C8 C7 O1 C7' -49.5(8) . .
C8' C7' O1 C4 -51.8(11) . .
C8' C7' O1 C7 49.8(10) . .
C6 C5 O2 C8' -167.7(7) . .
C4 C5 O2 C8' 13.2(8) . .
C6 C5 O2 C8 164.1(4) . .
C4 C5 O2 C8 -15.1(5) . .
C7' C8' O2 C5 -43.7(14) . .
C7' C8' O2 C8 50.1(13) . .
C7 C8 O2 C5 46.4(7) . .
C7 C8 O2 C8' -50.6(15) . .
C20 C19 P1 C15 65.3(3) . .
C20 C19 P1 C17 174.5(2) . .
C20 C19 P1 Pt1 -64.6(3) . .
C16 C15 P1 C19 59.4(4) . .
C16 C15 P1 C17 -49.9(4) . .
C16 C15 P1 Pt1 -172.7(3) . .
C18 C17 P1 C19 -175.7(2) . .
C18 C17 P1 C15 -66.2(3) . .
C18 C17 P1 Pt1 61.0(2) . .
C22 C21 P2 C23 178.7(2) . .
C22 C21 P2 C25 -72.2(3) . .
C22 C21 P2 Pt1 53.9(2) . .
C24 C23 P2 C21 174.4(2) . .
C24 C23 P2 C25 65.0(2) . .
C24 C23 P2 Pt1 -63.3(2) . .
C26 C25 P2 C21 -60.5(3) . .
C26 C25 P2 C23 47.7(3) . .
C26 C25 P2 Pt1 175.9(2) . .
C5 C6 S1 C3 -1.0(2) . .
C6 C6 S1 C3 -179.5(3) 7_558 .
C4 C3 S1 C6 0.7(2) . .
C2 C3 S1 C6 -177.8(2) . .
C2 C1 Pt1 C9 -39(5) . .
C2 C1 Pt1 P1 7(4) . .
C2 C1 Pt1 P2 -18E1(10) . .
C14 C9 Pt1 C1 -45(2) . .
C10 C9 Pt1 C1 134(2) . .
C14 C9 Pt1 P1 -90.1(3) . .
C10 C9 Pt1 P1 88.8(3) . .
C14 C9 Pt1 P2 94.1(3) . .
C10 C9 Pt1 P2 -86.9(3) . .
C19 P1 Pt1 C1 -55.72(15) . .
C15 P1 Pt1 C1 -178.91(17) . .
C17 P1 Pt1 C1 61.60(13) . .
C19 P1 Pt1 C9 122.23(16) . .
C15 P1 Pt1 C9 -0.96(18) . .
C17 P1 Pt1 C9 -120.45(14) . .
C19 P1 Pt1 P2 -154.0(3) . .
C15 P1 Pt1 P2 82.8(4) . .
C17 P1 Pt1 P2 -36.7(4) . .
C21 P2 Pt1 C1 -120.79(14) . .
C23 P2 Pt1 C1 121.53(13) . .
C25 P2 Pt1 C1 -0.92(15) . .
C21 P2 Pt1 C9 61.10(15) . .
C23 P2 Pt1 C9 -56.58(14) . .
C25 P2 Pt1 C9 -179.03(16) . .
C21 P2 Pt1 P1 -22.8(4) . .
C23 P2 Pt1 P1 -140.5(3) . .
C25 P2 Pt1 P1 97.1(3) . .
